data_7123115
loop_
_publ_author_name
'Dokli, Irena'
'Pohl, Radek'
'Klepet\'a\<rov\'a, Blanka'
'Jahn, Ullrich'

_publ_section_title
;
 First Total Synthesis of ent-Asperparaline C and Assignment of the
 Absolute Configuration of Asperparaline C
;
_journal_name_full 'Chemical Communications'
_journal_paper_doi 10.1039/C9CC00945K
_journal_year 2019
_chemical_absolute_configuration ad
_chemical_formula_moiety 'C19 H24 N2 O4'
_chemical_formula_sum 'C19 H24 N2 O4'
_chemical_formula_weight 344.41
_chemical_name_systematic
(6R,7R,8aR)-6-(Furan-3-ylmethyl)-10-(methoxymethyl)-7-(prop-1-en-2-yl)tetrahydro-1H-6,8a-(epiminomethano)indolizine-5,9(6H)-dione
_space_group_IT_number 19
_symmetry_cell_setting orthorhombic
_symmetry_Int_Tables_number 19
_symmetry_space_group_name_Hall 'P 2ac 2ab'
_symmetry_space_group_name_H-M 'P 21 21 21'
_atom_sites_solution_hydrogens difmap
_atom_sites_solution_primary direct
_audit_update_record
;
2018-10-26 deposited with the CCDC.    2019-03-08 downloaded from the CCDC.
;
_cell_angle_alpha 90
_cell_angle_beta 90
_cell_angle_gamma 90
_cell_formula_units_Z 4
_cell_length_a 8.2195(2)
_cell_length_b 11.0955(3)
_cell_length_c 18.8126(5)
_cell_measurement_reflns_used 214
_cell_measurement_temperature 180
_cell_measurement_theta_max 57.6605
_cell_measurement_theta_min 12.0256
_cell_volume 1715.70(8)
_computing_cell_refinement 'CrysAlis, (Oxford Diffraction, 2002)'
_computing_data_collection 'Xcalibur, (Oxford Diffraction, 2002)'
_computing_data_reduction 'CrysAlis, (Oxford Diffraction, 2002)'
_computing_molecular_graphics 'CAMERON (Watkin et al., 1996)'
_computing_publication_material 'CRYSTALS (Betteridge et al., 2003)'
_computing_structure_refinement 'CRYSTALS (Betteridge et al., 2003)'
_computing_structure_solution 'SIR92 (Altomare et al., 1994)'
_diffrn_ambient_temperature 180
_diffrn_measured_fraction_theta_full 0.998
_diffrn_measured_fraction_theta_max 0.998
_diffrn_measurement_device Area
_diffrn_measurement_device_type 'Oxford Diffraction XCALIBUR'
_diffrn_measurement_method '\f & \w scans'
_diffrn_radiation_monochromator graphite
_diffrn_radiation_probe x-ray
_diffrn_radiation_type 'Cu K\a'
_diffrn_radiation_wavelength 1.54178
_diffrn_reflns_av_R_equivalents 0.028
_diffrn_reflns_limit_h_max 10
_diffrn_reflns_limit_h_min -10
_diffrn_reflns_limit_k_max 13
_diffrn_reflns_limit_k_min -13
_diffrn_reflns_limit_l_max 22
_diffrn_reflns_limit_l_min -22
_diffrn_reflns_number 27100
_diffrn_reflns_theta_full 69.950
_diffrn_reflns_theta_max 69.950
_diffrn_reflns_theta_min 4.627
_diffrn_standards_number 0
_exptl_absorpt_coefficient_mu 0.766
_exptl_absorpt_correction_T_max 0.94
_exptl_absorpt_correction_T_min 0.82
_exptl_absorpt_correction_type multi-scan
_exptl_absorpt_process_details 'CrysAlis, (Oxford Diffraction, 2002)'
_exptl_crystal_colour colourless
_exptl_crystal_density_diffrn 1.333
_exptl_crystal_density_method 'not measured'
_exptl_crystal_description plate
_exptl_crystal_F_000 736
_exptl_crystal_size_max 0.424
_exptl_crystal_size_mid 0.258
_exptl_crystal_size_min 0.086
_refine_diff_density_max 0.13
_refine_diff_density_min -0.13
_refine_ls_abs_structure_details 'Flack (1983), 1370 Friedel-pairs'
_refine_ls_abs_structure_Flack 0.09(13)
_refine_ls_extinction_coef 50(3)
_refine_ls_extinction_method 'Larson (1970), Equation 22'
_refine_ls_goodness_of_fit_ref 1.0732
_refine_ls_hydrogen_treatment constr
_refine_ls_matrix_type full
_refine_ls_number_parameters 228
_refine_ls_number_reflns 3196
_refine_ls_number_restraints 0
_refine_ls_R_factor_all 0.0255
_refine_ls_R_factor_gt 0.0247
_refine_ls_shift/su_max 0.0045414
_refine_ls_shift/su_mean 0.0010400
_refine_ls_structure_factor_coef F
_refine_ls_weighting_details
;
 Method, part 1, Chebychev polynomial, (Watkin, 1994, Prince, 1982) 
 [weight] = 1.0/[A~0~*T~0~(x)+A~1~*T~1~(x) ... +A~n-1~]*T~n-1~(x)] 
 where A~i~ are the Chebychev coefficients listed below and x= Fcalc/Fmax 
 Method = Robust Weighting (Prince, 1982) 
 W = [weight] * [1-(deltaF/6*sigmaF)^2^]^2^ 
 A~i~ are: 
 0.124 0.914E-01 0.340E-01 
;
_refine_ls_weighting_scheme calc
_refine_ls_wR_factor_all 0.0291
_refine_ls_wR_factor_gt 0.0271
_refine_ls_wR_factor_ref 0.0271
_reflns_limit_h_max 10
_reflns_limit_h_min -9
_reflns_limit_k_max 13
_reflns_limit_k_min 0
_reflns_limit_l_max 22
_reflns_limit_l_min 0
_reflns_number_gt 3196
_reflns_number_total 3244
_reflns_threshold_expression I>2.0\s(I)
_oxford_diffrn_Wilson_B_factor 2.54
_oxford_diffrn_Wilson_scale 20.07
_oxford_refine_ls_r_factor_ref 0.0247
_oxford_refine_ls_scale 0.2213(3)
_oxford_reflns_number_all 3244
_oxford_reflns_threshold_expression_ref I>2.0\s(I)
_cod_data_source_file c9cc00945k2.cif
_cod_data_source_block 1
_cod_database_code 7123115

loop_
_symmetry_equiv_pos_as_xyz
x,y,z
x+1/2,-y+1/2,-z
-x,y+1/2,-z+1/2
-x+1/2,-y,z+1/2

loop_
_atom_site_label
_atom_site_type_symbol
_atom_site_fract_x
_atom_site_fract_y
_atom_site_fract_z
_atom_site_U_iso_or_equiv
_atom_site_occupancy
_atom_site_adp_type
_atom_site_refinement_flags_posn
O1 O 0.43221(11) 0.46509(7) 0.61393(4) 0.0335 1.0000 Uani .
C2 C 0.37283(14) 0.51720(9) 0.66474(5) 0.0259 1.0000 Uani .
N3 N 0.46016(11) 0.56916(8) 0.71883(5) 0.0245 1.0000 Uani .
C4 C 0.36208(13) 0.63194(9) 0.77486(5) 0.0233 1.0000 Uani .
C5 C 0.25731(13) 0.72507(9) 0.73443(5) 0.0238 1.0000 Uani .
O6 O 0.25642(10) 0.83378(7) 0.74518(4) 0.0309 1.0000 Uani .
N7 N 0.16821(12) 0.66776(8) 0.68521(5) 0.0263 1.0000 Uani .
C8 C 0.19079(14) 0.53607(10) 0.67664(6) 0.0264 1.0000 Uani .
C9 C 0.14737(15) 0.47447(10) 0.74692(6) 0.0295 1.0000 Uani .
C10 C 0.24741(14) 0.53352(9) 0.80755(5) 0.0245 1.0000 Uani .
C11 C 0.14103(15) 0.57942(10) 0.86774(6) 0.0295 1.0000 Uani .
C12 C 0.15964(19) 0.53361(13) 0.93292(6) 0.0434 1.0000 Uani .
C13 C 0.01512(17) 0.67146(14) 0.85342(8) 0.0439 1.0000 Uani .
C14 C 0.08527(16) 0.50724(11) 0.61219(6) 0.0348 1.0000 Uani .
C15 C 0.07871(17) 0.62623(12) 0.57100(6) 0.0374 1.0000 Uani .
C16 C 0.07030(15) 0.72244(11) 0.62887(6) 0.0321 1.0000 Uani .
C17 C 0.46523(14) 0.69753(10) 0.82988(6) 0.0269 1.0000 Uani .
C18 C 0.56108(14) 0.62524(10) 0.88329(6) 0.0268 1.0000 Uani .
C19 C 0.61209(15) 0.67195(12) 0.95083(6) 0.0332 1.0000 Uani .
C20 C 0.70004(16) 0.58620(12) 0.98251(6) 0.0364 1.0000 Uani .
O21 O 0.70975(10) 0.48620(8) 0.94054(4) 0.0366 1.0000 Uani .
C22 C 0.62386(15) 0.51357(11) 0.87992(6) 0.0326 1.0000 Uani .
C23 C 0.63112(14) 0.59408(10) 0.70746(6) 0.0302 1.0000 Uani .
O24 O 0.65920(11) 0.70937(8) 0.67767(5) 0.0389 1.0000 Uani .
C25 C 0.6083(2) 0.71955(12) 0.60584(7) 0.0453 1.0000 Uani .
H92 H 0.0317 0.4825 0.7551 0.0354 1.0000 Uiso R
H91 H 0.1732 0.3875 0.7431 0.0355 1.0000 Uiso R
H101 H 0.3187 0.4729 0.8282 0.0284 1.0000 Uiso R
H122 H 0.0953 0.5603 0.9713 0.0532 1.0000 Uiso R
H121 H 0.2411 0.4752 0.9419 0.0535 1.0000 Uiso R
H131 H -0.0580 0.6808 0.8932 0.0650 1.0000 Uiso R
H133 H 0.0663 0.7494 0.8428 0.0671 1.0000 Uiso R
H132 H -0.0424 0.6491 0.8102 0.0688 1.0000 Uiso R
H141 H -0.0267 0.4822 0.6280 0.0413 1.0000 Uiso R
H142 H 0.1347 0.4415 0.5845 0.0400 1.0000 Uiso R
H152 H 0.1786 0.6377 0.5444 0.0440 1.0000 Uiso R
H151 H -0.0160 0.6295 0.5382 0.0435 1.0000 Uiso R
H162 H -0.0417 0.7356 0.6466 0.0388 1.0000 Uiso R
H161 H 0.1188 0.8000 0.6150 0.0389 1.0000 Uiso R
H171 H 0.3905 0.7496 0.8570 0.0320 1.0000 Uiso R
H172 H 0.5408 0.7507 0.8051 0.0311 1.0000 Uiso R
H191 H 0.5880 0.7516 0.9697 0.0399 1.0000 Uiso R
H201 H 0.7541 0.5848 1.0277 0.0443 1.0000 Uiso R
H221 H 0.6198 0.4555 0.8440 0.0393 1.0000 Uiso R
H232 H 0.6926 0.5921 0.7533 0.0350 1.0000 Uiso R
H231 H 0.6718 0.5311 0.6759 0.0363 1.0000 Uiso R
H253 H 0.6490 0.7954 0.5868 0.0674 1.0000 Uiso R
H252 H 0.4877 0.7183 0.6016 0.0661 1.0000 Uiso R
H251 H 0.6508 0.6514 0.5772 0.0660 1.0000 Uiso R

loop_
_atom_site_aniso_label
_atom_site_aniso_U_11
_atom_site_aniso_U_22
_atom_site_aniso_U_33
_atom_site_aniso_U_23
_atom_site_aniso_U_13
_atom_site_aniso_U_12
O1 0.0478(5) 0.0285(4) 0.0243(4) -0.0045(3) 0.0024(4) 0.0050(4)
C2 0.0381(6) 0.0183(5) 0.0213(5) 0.0022(4) 0.0003(4) -0.0005(4)
N3 0.0296(5) 0.0222(4) 0.0217(4) -0.0009(3) 0.0022(4) -0.0003(4)
C4 0.0293(5) 0.0202(5) 0.0203(5) -0.0005(4) 0.0014(4) -0.0012(4)
C5 0.0275(5) 0.0221(5) 0.0217(5) 0.0009(4) 0.0032(4) -0.0020(4)
O6 0.0419(4) 0.0196(4) 0.0314(4) 0.0000(3) -0.0026(4) -0.0007(3)
N7 0.0324(5) 0.0233(4) 0.0233(4) 0.0008(4) -0.0026(4) 0.0000(4)
C8 0.0353(6) 0.0212(5) 0.0229(5) -0.0016(4) -0.0009(5) -0.0048(4)
C9 0.0373(6) 0.0254(5) 0.0257(5) -0.0003(4) -0.0013(5) -0.0091(5)
C10 0.0323(5) 0.0195(5) 0.0217(5) 0.0018(4) 0.0008(4) -0.0027(4)
C11 0.0348(6) 0.0260(5) 0.0276(6) -0.0023(4) 0.0052(5) -0.0046(5)
C12 0.0636(8) 0.0412(7) 0.0255(6) 0.0006(5) 0.0081(6) 0.0125(7)
C13 0.0388(7) 0.0515(8) 0.0412(7) 0.0069(6) 0.0137(6) 0.0113(6)
C14 0.0425(6) 0.0347(6) 0.0273(6) -0.0037(5) -0.0070(5) -0.0064(5)
C15 0.0442(7) 0.0413(7) 0.0266(6) 0.0006(5) -0.0080(5) -0.0037(6)
C16 0.0333(6) 0.0338(6) 0.0292(6) 0.0032(5) -0.0056(5) 0.0012(5)
C17 0.0331(6) 0.0213(5) 0.0263(5) -0.0018(4) -0.0025(5) -0.0012(4)
C18 0.0298(6) 0.0288(5) 0.0219(5) -0.0012(4) 0.0005(5) -0.0030(4)
C19 0.0387(6) 0.0366(6) 0.0242(5) -0.0049(5) 0.0005(5) -0.0048(5)
C20 0.0374(7) 0.0495(7) 0.0223(5) 0.0016(5) -0.0014(5) -0.0056(6)
O21 0.0390(5) 0.0398(5) 0.0311(4) 0.0053(4) -0.0030(4) 0.0044(4)
C22 0.0404(6) 0.0319(6) 0.0255(5) -0.0020(5) -0.0036(5) 0.0022(5)
C23 0.0299(6) 0.0319(6) 0.0288(6) 0.0022(5) 0.0032(5) -0.0008(5)
O24 0.0473(5) 0.0358(5) 0.0336(4) 0.0026(4) 0.0063(4) -0.0138(4)
C25 0.0641(9) 0.0360(6) 0.0360(7) 0.0105(6) 0.0047(6) -0.0109(7)

loop_
_atom_type_symbol
_atom_type_scat_dispersion_real
_atom_type_scat_dispersion_imag
_atom_type_scat_Cromer_Mann_a1
_atom_type_scat_Cromer_Mann_b1
_atom_type_scat_Cromer_Mann_a2
_atom_type_scat_Cromer_Mann_b2
_atom_type_scat_Cromer_Mann_a3
_atom_type_scat_Cromer_Mann_b3
_atom_type_scat_Cromer_Mann_a4
_atom_type_scat_Cromer_Mann_b4
_atom_type_scat_Cromer_Mann_c
_atom_type_scat_source
C 0.0181 0.0091 2.3100 20.8439 1.0200 10.2075 1.5886 0.5687 0.8650 51.6512 0.2156 'International Tables Vol C 4.2.6.8 and 6.1.1.4'
H 0.0000 0.0000 0.4930 10.5109 0.3229 26.1257 0.1402 3.1424 0.0408 57.7998 0.0030 'International Tables Vol C 4.2.6.8 and 6.1.1.4'
N 0.0311 0.0180 12.2126 0.0057 3.1322 9.8933 2.0125 28.9975 1.1663 0.5826 -11.5290 'International Tables Vol C 4.2.6.8 and 6.1.1.4'
O 0.0492 0.0322 3.0485 13.2771 2.2868 5.7011 1.5463 0.3239 0.8670 32.9089 0.2508 'International Tables Vol C 4.2.6.8 and 6.1.1.4'

loop_
_geom_angle_atom_site_label_1
_geom_angle_atom_site_label_2
_geom_angle_atom_site_label_3
_geom_angle
_geom_angle_publ_flag
O1 C2 N3 124.84(11) yes
O1 C2 C8 124.90(10) yes
N3 C2 C8 110.25(9) yes
C2 N3 C4 115.81(9) yes
C2 N3 C23 118.58(9) yes
C4 N3 C23 122.48(9) yes
N3 C4 C5 105.33(8) yes
N3 C4 C10 106.00(8) yes
C5 C4 C10 108.89(8) yes
N3 C4 C17 113.62(9) yes
C5 C4 C17 108.97(8) yes
C10 C4 C17 113.62(8) yes
C4 C5 O6 125.55(10) yes
C4 C5 N7 109.09(9) yes
O6 C5 N7 125.35(10) yes
C5 N7 C8 118.32(9) yes
C5 N7 C16 127.17(10) yes
C8 N7 C16 113.53(9) yes
C2 C8 N7 105.89(9) yes
C2 C8 C9 107.09(9) yes
N7 C8 C9 108.49(9) yes
C2 C8 C14 114.33(10) yes
N7 C8 C14 102.84(9) yes
C9 C8 C14 117.43(9) yes
C8 C9 C10 108.84(8) yes
C8 C9 H92 109.0 no
C10 C9 H92 111.3 no
C8 C9 H91 108.8 no
C10 C9 H91 110.6 no
H92 C9 H91 108.2 no
C9 C10 C4 108.92(8) yes
C9 C10 C11 112.62(9) yes
C4 C10 C11 113.90(8) yes
C9 C10 H101 108.7 no
C4 C10 H101 106.0 no
C11 C10 H101 106.3 no
C10 C11 C12 119.39(11) yes
C10 C11 C13 119.91(10) yes
C12 C11 C13 120.67(11) yes
C11 C12 H122 121.3 no
C11 C12 H121 120.3 no
H122 C12 H121 118.4 no
C11 C13 H131 111.6 no
C11 C13 H133 110.2 no
H131 C13 H133 109.3 no
C11 C13 H132 108.5 no
H131 C13 H132 111.9 no
H133 C13 H132 105.2 no
C8 C14 C15 103.97(9) yes
C8 C14 H141 110.1 no
C15 C14 H141 110.8 no
C8 C14 H142 110.0 no
C15 C14 H142 112.6 no
H141 C14 H142 109.2 no
C14 C15 C16 104.09(9) yes
C14 C15 H152 110.2 no
C16 C15 H152 108.3 no
C14 C15 H151 111.9 no
C16 C15 H151 112.5 no
H152 C15 H151 109.7 no
C15 C16 N7 101.64(9) yes
C15 C16 H162 112.6 no
N7 C16 H162 109.2 no
C15 C16 H161 113.9 no
N7 C16 H161 109.4 no
H162 C16 H161 109.7 no
C4 C17 C18 119.31(9) yes
C4 C17 H171 106.6 no
C18 C17 H171 107.0 no
C4 C17 H172 108.5 no
C18 C17 H172 107.9 no
H171 C17 H172 106.9 no
C17 C18 C19 123.41(10) yes
C17 C18 C22 131.29(10) yes
C19 C18 C22 105.22(10) yes
C18 C19 C20 107.22(11) yes
C18 C19 H191 126.3 no
C20 C19 H191 126.5 no
C19 C20 O21 110.66(10) yes
C19 C20 H201 131.1 no
O21 C20 H201 118.2 no
C20 O21 C22 105.68(9) yes
O21 C22 C18 111.21(10) yes
O21 C22 H221 117.8 no
C18 C22 H221 131.0 no
N3 C23 O24 112.91(9) yes
N3 C23 H232 111.0 no
O24 C23 H232 106.2 no
N3 C23 H231 106.6 no
O24 C23 H231 110.5 no
H232 C23 H231 109.7 no
C23 O24 C25 113.64(10) yes
O24 C25 H253 108.5 no
O24 C25 H252 111.7 no
H253 C25 H252 108.9 no
O24 C25 H251 110.7 no
H253 C25 H251 109.8 no
H252 C25 H251 107.2 no

loop_
_geom_bond_atom_site_label_1
_geom_bond_atom_site_label_2
_geom_bond_distance
_geom_bond_publ_flag
O1 C2 1.2191(13) yes
C2 N3 1.3722(14) yes
C2 C8 1.5274(16) yes
N3 C4 1.4987(13) yes
N3 C23 1.4481(15) yes
C4 C5 1.5453(15) yes
C4 C10 1.5682(14) yes
C4 C17 1.5232(15) yes
C5 O6 1.2230(13) yes
C5 N7 1.3410(14) yes
N7 C8 1.4816(14) yes
N7 C16 1.4625(14) yes
C8 C9 1.5306(15) yes
C8 C14 1.5247(15) yes
C9 C10 1.5514(14) yes
C9 H92 0.967 no
C9 H91 0.991 no
C10 C11 1.5186(15) yes
C10 H101 0.973 no
C11 C12 1.3362(17) yes
C11 C13 1.4788(18) yes
C12 H122 0.943 no
C12 H121 0.947 no
C13 H131 0.965 no
C13 H133 0.982 no
C13 H132 0.973 no
C14 C15 1.5318(17) yes
C14 H141 1.007 no
C14 H142 0.985 no
C15 C16 1.5264(17) yes
C15 H152 0.970 no
C15 H151 0.995 no
C16 H162 0.989 no
C16 H161 0.983 no
C17 C18 1.5078(15) yes
C17 H171 0.985 no
C17 H172 0.975 no
C18 C19 1.4349(15) yes
C18 C22 1.3436(17) yes
C19 C20 1.3353(18) yes
C19 H191 0.973 no
C20 O21 1.3641(16) yes
C20 H201 0.959 no
O21 C22 1.3751(14) yes
C22 H221 0.934 no
C23 O24 1.4155(14) yes
C23 H232 1.000 no
C23 H231 0.976 no
O24 C25 1.4190(16) yes
C25 H253 0.973 no
C25 H252 0.995 no
C25 H251 0.992 no

loop_
_geom_hbond_atom_site_label_D
_geom_hbond_atom_site_label_H
_geom_hbond_atom_site_label_A
_geom_hbond_site_symmetry_A
_geom_hbond_angle_DHA
_geom_hbond_distance_DH
_geom_hbond_distance_HA
_geom_hbond_distance_DA
_geom_hbond_publ_flag
C13 H133 O6 . 136.18(4) 0.982 2.587 3.3650(17) yes
C16 H162 O24 1_455 163.63(3) 0.989 2.544 3.5045(17) yes
C22 H221 O6 3_646 152.25(3) 0.934 2.383 3.2384(17) yes
C23 H232 C22 . 133.50(4) 1.000 2.598 3.3657(17) yes
